data_2236754
loop_
_publ_author_name
'Wang, Jin-Liang'
'Yu, Wei-Fa'

_publ_section_title
;
 4-Methyl-<i>N</i>-(2-phenylethyl)-2-propyl-1<i>H</i>-benzimidazole-6-carboxamide
;
_journal_coeditor_code ZJ2085
_journal_issue 10
_journal_name_full 'Acta Crystallographica Section E'
_journal_page_first o2824
_journal_paper_doi 10.1107/S1600536812036707
_journal_volume 68
_journal_year 2012
_chemical_formula_iupac 'C20 H23 N3 O'
_chemical_formula_moiety 'C20 H23 N3 O'
_chemical_formula_sum 'C20 H23 N3 O'
_chemical_formula_weight 321.41
_chemical_name_systematic
;
4-Methyl-<i>N</i>-(2-phenylethyl)-2-propyl-1<i>H</i>-benzimidazole-
6-carboxamide
;
_space_group_IT_number 2
_symmetry_cell_setting triclinic
_symmetry_space_group_name_Hall '-P 1'
_symmetry_space_group_name_H-M 'P -1'
_atom_sites_solution_hydrogens geom
_atom_sites_solution_primary direct
_atom_sites_solution_secondary difmap
_audit_creation_method SHELXL97
_cell_angle_alpha 101.563(4)
_cell_angle_beta 99.110(4)
_cell_angle_gamma 113.808(2)
_cell_formula_units_Z 4
_cell_length_a 10.2028(7)
_cell_length_b 11.9126(9)
_cell_length_c 17.0553(17)
_cell_measurement_reflns_used 362
_cell_measurement_temperature 296(2)
_cell_measurement_theta_max 25.01
_cell_measurement_theta_min 1.95
_cell_volume 1790.6(3)
_computing_cell_refinement '<i>APEX2</i> and <i>SAINT</i> (Bruker 2007)'
_computing_data_collection '<i>APEX2</i> (Bruker 2007)'
_computing_data_reduction '<i>SAINT</i> (Bruker 2007)'
_computing_molecular_graphics '<i>SHELXTL</i> (Sheldrick, 2008)'
_computing_publication_material
;
<i>SHELXTL</i> (Sheldrick, 2008) and <i>PLATON</i> (Spek, 2009)
;
_computing_structure_refinement '<i>SHELXL97</i> (Sheldrick, 2008)'
_computing_structure_solution '<i>SHELXS97</i> (Sheldrick, 2008)'
_diffrn_ambient_temperature 296(2)
_diffrn_measured_fraction_theta_full 0.962
_diffrn_measured_fraction_theta_max 0.962
_diffrn_measurement_device_type 'Bruker APEXII CCD area-detector'
_diffrn_measurement_method '\w scans'
_diffrn_radiation_monochromator graphite
_diffrn_radiation_source 'fine-focus sealed tube'
_diffrn_radiation_type MoK\a
_diffrn_radiation_wavelength 0.71073
_diffrn_reflns_av_R_equivalents 0.0290
_diffrn_reflns_av_sigmaI/netI 0.0317
_diffrn_reflns_limit_h_max 12
_diffrn_reflns_limit_h_min -11
_diffrn_reflns_limit_k_max 13
_diffrn_reflns_limit_k_min -14
_diffrn_reflns_limit_l_max 20
_diffrn_reflns_limit_l_min -17
_diffrn_reflns_number 17517
_diffrn_reflns_theta_full 25.01
_diffrn_reflns_theta_max 25.01
_diffrn_reflns_theta_min 1.95
_exptl_absorpt_coefficient_mu 0.075
_exptl_absorpt_correction_T_max 0.7456
_exptl_absorpt_correction_T_min 0.6701
_exptl_absorpt_correction_type multi-scan
_exptl_absorpt_process_details '(<i>SADABS</i>; Bruker, 2007)'
_exptl_crystal_colour colorless
_exptl_crystal_density_diffrn 1.192
_exptl_crystal_density_method 'not measured'
_exptl_crystal_description block
_exptl_crystal_F_000 688
_exptl_crystal_size_max 0.41
_exptl_crystal_size_mid 0.30
_exptl_crystal_size_min 0.20
_refine_diff_density_max 0.368
_refine_diff_density_min -0.297
_refine_ls_extinction_coef 0.0088(17)
_refine_ls_extinction_expression Fc^*^=kFc[1+0.001xFc^2^\l^3^/sin(2\q)]^-1/4^
_refine_ls_extinction_method '<i>SHELXL97</i> (Sheldrick, 2008)'
_refine_ls_goodness_of_fit_ref 1.075
_refine_ls_hydrogen_treatment mixed
_refine_ls_matrix_type full
_refine_ls_number_parameters 450
_refine_ls_number_reflns 6081
_refine_ls_number_restraints 46
_refine_ls_restrained_S_all 1.088
_refine_ls_R_factor_all 0.0740
_refine_ls_R_factor_gt 0.0485
_refine_ls_shift/su_max 0.000
_refine_ls_shift/su_mean 0.000
_refine_ls_structure_factor_coef Fsqd
_refine_ls_weighting_details 'calc w=1/[\s^2^(Fo^2^)+(0.0753P)^2^+0.4342P] P=(Fo^2^+2Fc^2^)/3'
_refine_ls_weighting_scheme calc
_refine_ls_wR_factor_gt 0.1295
_refine_ls_wR_factor_ref 0.1553
_reflns_number_gt 4250
_reflns_number_total 6081
_reflns_threshold_expression I>2sigma(I)
_cod_data_source_file zj2085.cif
_cod_data_source_block I
_cod_database_code 2236754
_cod_database_fobs_code 2236754

loop_
_symmetry_equiv_pos_as_xyz
'x, y, z'
'-x, -y, -z'

loop_
_atom_site_type_symbol
_atom_site_label
_atom_site_fract_x
_atom_site_fract_y
_atom_site_fract_z
_atom_site_U_iso_or_equiv
_atom_site_adp_type
_atom_site_calc_flag
_atom_site_refinement_flags
_atom_site_occupancy
_atom_site_symmetry_multiplicity
H H1 0.7674(19) 1.1106(15) 0.1249(14) 0.060(7) Uiso d D 1 1
H H4 -0.2645(15) 0.1827(16) -0.1485(14) 0.055(7) Uiso d D 1 1
H H5 0.2616(18) 0.460(2) 0.2126(15) 0.069(8) Uiso d D 1 1
H H6 0.7939(19) 0.598(2) 0.2321(15) 0.066(8) Uiso d D 1 1
C C1 0.3195(3) 1.2092(3) 0.08894(19) 0.0728(8) Uani d . 1 1
H H1A 0.2239 1.1948 0.0974 0.109 Uiso calc R 1 1
H H1B 0.3159 1.2026 0.0315 0.109 Uiso calc R 1 1
H H1C 0.3927 1.2932 0.1227 0.109 Uiso calc R 1 1
C C2 0.3606(3) 1.1097(3) 0.1127(2) 0.0710(8) Uani d . 1 1
H H2A 0.3619 1.1157 0.1704 0.085 Uiso calc R 1 1
H H2B 0.2848 1.0250 0.0793 0.085 Uiso calc R 1 1
C C3 0.5086(3) 1.1247(2) 0.10119(15) 0.0503(6) Uani d . 1 1
H H3A 0.5067 1.1194 0.0435 0.060 Uiso calc R 1 1
H H3B 0.5836 1.2098 0.1345 0.060 Uiso calc R 1 1
C C4 0.5540(2) 1.02936(19) 0.12349(13) 0.0427(5) Uani d . 1 1
C C5 0.7011(2) 0.93810(19) 0.14869(13) 0.0407(5) Uani d . 1 1
C C6 0.8141(2) 0.9008(2) 0.15921(14) 0.0473(5) Uani d . 1 1
C C7 0.7821(2) 0.7941(2) 0.18722(14) 0.0481(5) Uani d . 1 1
H H7A 0.8550 0.7666 0.1963 0.058 Uiso calc R 1 1
C C8 0.6452(2) 0.72490(19) 0.20267(13) 0.0416(5) Uani d . 1 1
C C9 0.5340(2) 0.76211(19) 0.18845(13) 0.0426(5) Uani d . 1 1
H H9A 0.4420 0.7163 0.1972 0.051 Uiso calc R 1 1
C C10 0.5623(2) 0.86912(19) 0.16083(13) 0.0403(5) Uani d . 1 1
C C11 0.9585(3) 0.9701(3) 0.1396(2) 0.0711(8) Uani d . 1 1
H H11A 1.0215 0.9301 0.1511 0.107 Uiso calc R 1 1
H H11B 1.0068 1.0580 0.1731 0.107 Uiso calc R 1 1
H H11C 0.9398 0.9664 0.0819 0.107 Uiso calc R 1 1
C C12 0.6116(2) 0.6129(2) 0.23587(13) 0.0437(5) Uani d . 1 1
C C13 0.6911(3) 0.4712(2) 0.29015(16) 0.0601(6) Uani d . 1 1
H H13A 0.6338 0.3898 0.2472 0.072 Uiso calc R 1 1
H H13B 0.6322 0.4768 0.3288 0.072 Uiso calc R 1 1
C C14 0.8298(3) 0.4735(3) 0.33495(18) 0.0699(7) Uani d . 1 1
H H14A 0.8900 0.5560 0.3765 0.084 Uiso calc R 1 1
H H14B 0.8866 0.4625 0.2961 0.084 Uiso calc R 1 1
C C15 0.7950(3) 0.3686(3) 0.37630(15) 0.0579(6) Uani d . 1 1
C C16 0.7603(3) 0.2458(3) 0.33270(16) 0.0689(7) Uani d . 1 1
H H16A 0.7644 0.2289 0.2777 0.083 Uiso calc R 1 1
C C17 0.7198(4) 0.1472(3) 0.3681(2) 0.0823(9) Uani d . 1 1
H H17A 0.6971 0.0649 0.3371 0.099 Uiso calc R 1 1
C C18 0.7128(4) 0.1698(4) 0.4486(2) 0.0923(10) Uani d . 1 1
H H18A 0.6830 0.1031 0.4725 0.111 Uiso calc R 1 1
C C19 0.7503(5) 0.2916(4) 0.4931(2) 0.1045(12) Uani d . 1 1
H H19A 0.7494 0.3084 0.5486 0.125 Uiso calc R 1 1
C C20 0.7896(4) 0.3905(3) 0.45784(18) 0.0886(10) Uani d . 1 1
H H20A 0.8127 0.4727 0.4892 0.106 Uiso calc R 1 1
C C21 -0.2363(7) 0.0418(5) -0.3386(3) 0.187(3) Uani d . 1 1
H H21A -0.3117 -0.0448 -0.3650 0.281 Uiso calc R 1 1
H H21B -0.1802 0.0466 -0.2861 0.281 Uiso calc R 1 1
H H21C -0.1711 0.0675 -0.3734 0.281 Uiso calc R 1 1
C C22 -0.3053(4) 0.1261(3) -0.32530(19) 0.0923(10) Uani d . 1 1
H H22A -0.3727 0.0981 -0.2912 0.111 Uiso calc R 1 1
H H22B -0.3637 0.1189 -0.3784 0.111 Uiso calc R 1 1
C C23 -0.1962(3) 0.2635(2) -0.28424(14) 0.0564(6) Uani d . 1 1
H H23A -0.1253 0.2884 -0.3168 0.068 Uiso calc R 1 1
H H23B -0.2494 0.3149 -0.2863 0.068 Uiso calc R 1 1
C C24 -0.1116(2) 0.2973(2) -0.19662(13) 0.0444(5) Uani d . 1 1
C C25 0.0603(2) 0.38852(19) -0.08105(12) 0.0388(5) Uani d . 1 1
C C26 -0.0660(2) 0.30365(19) -0.06467(12) 0.0381(5) Uani d . 1 1
C C27 -0.0696(2) 0.28931(19) 0.01351(13) 0.0412(5) Uani d . 1 1
H H27A -0.1556 0.2326 0.0231 0.049 Uiso calc R 1 1
C C28 0.0598(2) 0.36249(18) 0.07695(12) 0.0382(5) Uani d . 1 1
C C29 0.1881(2) 0.44721(19) 0.06003(13) 0.0421(5) Uani d . 1 1
H H29A 0.2743 0.4948 0.1034 0.050 Uiso calc R 1 1
C C30 0.1921(2) 0.46316(19) -0.01772(13) 0.0427(5) Uani d . 1 1
C C31 0.3295(3) 0.5560(2) -0.03364(15) 0.0644(7) Uani d . 1 1
H H31A 0.4081 0.5978 0.0169 0.097 Uiso calc R 1 1
H H31B 0.3093 0.6190 -0.0532 0.097 Uiso calc R 1 1
H H31C 0.3589 0.5105 -0.0748 0.097 Uiso calc R 1 1
C C32 0.0549(2) 0.34704(19) 0.16112(13) 0.0420(5) Uani d . 1 1
C C33 0.1868(3) 0.3983(2) 0.30617(14) 0.0545(6) Uani d . 1 1
H H33A 0.0883 0.3677 0.3150 0.065 Uiso calc R 1 1
H H33B 0.2496 0.4812 0.3469 0.065 Uiso calc R 1 1
C C34 0.2479(4) 0.3063(3) 0.31926(17) 0.0765(8) Uani d U 1 1
H H34A 0.3500 0.3417 0.3158 0.092 Uiso calc R 1 1
H H34B 0.1915 0.2267 0.2746 0.092 Uiso calc R 1 1
C C35 0.2442(3) 0.2766(3) 0.40085(16) 0.0652(7) Uani d U 1 1
C C36 0.1137(4) 0.2081(4) 0.4166(2) 0.0960(10) Uani d U 1 1
H H36A 0.0252 0.1813 0.3768 0.115 Uiso calc R 1 1
C C37 0.1083(6) 0.1767(4) 0.4904(3) 0.1156(13) Uani d U 1 1
H H37A 0.0175 0.1301 0.5001 0.139 Uiso calc R 1 1
C C38 0.2369(7) 0.2147(4) 0.5481(2) 0.1115(13) Uani d U 1 1
H H38A 0.2346 0.1926 0.5974 0.134 Uiso calc R 1 1
C C39 0.3665(6) 0.2835(4) 0.5348(2) 0.1176(14) Uani d U 1 1
H H39A 0.4544 0.3102 0.5751 0.141 Uiso calc R 1 1
C C40 0.3712(4) 0.3158(3) 0.4614(2) 0.0939(10) Uani d U 1 1
H H40A 0.4626 0.3650 0.4532 0.113 Uiso calc R 1 1
N N1 0.6923(2) 1.03909(17) 0.12434(11) 0.0445(4) Uani d D 1 1
N N2 0.47131(19) 0.92760(16) 0.14350(11) 0.0444(4) Uani d . 1 1
N N3 0.02963(19) 0.38310(16) -0.16468(10) 0.0438(4) Uani d . 1 1
N N4 -0.1741(2) 0.24659(17) -0.13948(11) 0.0439(4) Uani d D 1 1
N N5 0.1783(2) 0.41362(19) 0.22348(11) 0.0506(5) Uani d D 1 1
N N6 0.7166(2) 0.57415(18) 0.25232(12) 0.0502(5) Uani d D 1 1
O O1 0.49045(17) 0.55903(16) 0.25059(10) 0.0586(4) Uani d . 1 1
O O2 -0.06237(17) 0.27366(15) 0.17288(9) 0.0585(5) Uani d . 1 1

loop_
_atom_site_aniso_label
_atom_site_aniso_U_11
_atom_site_aniso_U_22
_atom_site_aniso_U_33
_atom_site_aniso_U_12
_atom_site_aniso_U_13
_atom_site_aniso_U_23
C1 0.0683(18) 0.0739(18) 0.096(2) 0.0448(15) 0.0272(16) 0.0343(16)
C2 0.0631(18) 0.0694(17) 0.103(2) 0.0387(15) 0.0372(16) 0.0397(16)
C3 0.0488(14) 0.0447(12) 0.0580(14) 0.0199(11) 0.0156(11) 0.0174(11)
C4 0.0361(12) 0.0379(11) 0.0478(13) 0.0112(9) 0.0117(10) 0.0109(9)
C5 0.0345(12) 0.0382(11) 0.0448(12) 0.0116(9) 0.0126(9) 0.0114(9)
C6 0.0345(12) 0.0491(13) 0.0573(14) 0.0158(10) 0.0168(10) 0.0163(11)
C7 0.0363(12) 0.0501(13) 0.0616(14) 0.0206(10) 0.0155(11) 0.0195(11)
C8 0.0350(12) 0.0423(11) 0.0434(12) 0.0142(10) 0.0108(9) 0.0108(9)
C9 0.0323(11) 0.0403(11) 0.0486(13) 0.0102(9) 0.0121(9) 0.0115(10)
C10 0.0314(11) 0.0398(11) 0.0444(12) 0.0126(9) 0.0100(9) 0.0091(9)
C11 0.0452(15) 0.0715(17) 0.112(2) 0.0267(13) 0.0388(15) 0.0443(16)
C12 0.0375(13) 0.0449(12) 0.0429(12) 0.0142(10) 0.0098(10) 0.0109(10)
C13 0.0540(16) 0.0580(15) 0.0710(17) 0.0239(12) 0.0123(13) 0.0305(13)
C14 0.0584(17) 0.0790(18) 0.0801(19) 0.0301(15) 0.0177(14) 0.0418(15)
C15 0.0525(15) 0.0703(17) 0.0542(15) 0.0282(13) 0.0100(12) 0.0270(13)
C16 0.0774(19) 0.0803(19) 0.0532(16) 0.0353(16) 0.0220(14) 0.0254(14)
C17 0.094(2) 0.0694(18) 0.081(2) 0.0336(17) 0.0212(18) 0.0268(16)
C18 0.106(3) 0.100(3) 0.093(3) 0.048(2) 0.037(2) 0.061(2)
C19 0.160(4) 0.121(3) 0.061(2) 0.075(3) 0.044(2) 0.047(2)
C20 0.132(3) 0.088(2) 0.0579(18) 0.060(2) 0.0217(18) 0.0249(16)
C21 0.290(8) 0.157(4) 0.116(4) 0.163(5) -0.035(4) -0.024(3)
C22 0.107(3) 0.084(2) 0.0583(18) 0.024(2) 0.0059(17) 0.0165(16)
C23 0.0521(15) 0.0667(16) 0.0455(14) 0.0215(13) 0.0105(11) 0.0195(12)
C24 0.0408(13) 0.0484(12) 0.0463(13) 0.0195(11) 0.0152(10) 0.0168(10)
C25 0.0373(12) 0.0401(11) 0.0453(12) 0.0186(10) 0.0178(10) 0.0171(9)
C26 0.0308(11) 0.0402(11) 0.0423(12) 0.0142(9) 0.0103(9) 0.0132(9)
C27 0.0331(12) 0.0430(11) 0.0480(13) 0.0137(10) 0.0158(10) 0.0179(10)
C28 0.0372(12) 0.0366(10) 0.0426(12) 0.0154(9) 0.0144(10) 0.0150(9)
C29 0.0344(12) 0.0400(11) 0.0446(12) 0.0102(9) 0.0108(9) 0.0116(9)
C30 0.0348(12) 0.0406(11) 0.0476(13) 0.0101(10) 0.0153(10) 0.0135(10)
C31 0.0487(15) 0.0639(15) 0.0549(15) -0.0010(12) 0.0177(12) 0.0186(12)
C32 0.0396(13) 0.0395(11) 0.0446(12) 0.0140(10) 0.0143(10) 0.0131(10)
C33 0.0585(15) 0.0595(14) 0.0436(13) 0.0230(12) 0.0143(11) 0.0179(11)
C34 0.098(2) 0.090(2) 0.0664(17) 0.0549(18) 0.0341(16) 0.0359(15)
C35 0.082(2) 0.0677(16) 0.0573(16) 0.0396(15) 0.0214(15) 0.0258(13)
C36 0.091(2) 0.123(3) 0.095(2) 0.051(2) 0.0331(19) 0.064(2)
C37 0.133(3) 0.136(3) 0.118(3) 0.069(3) 0.068(3) 0.074(3)
C38 0.171(4) 0.109(3) 0.068(2) 0.069(3) 0.039(3) 0.036(2)
C39 0.132(4) 0.116(3) 0.068(2) 0.040(3) -0.014(2) 0.017(2)
C40 0.090(2) 0.091(2) 0.077(2) 0.0233(19) 0.0057(18) 0.0263(18)
N1 0.0353(11) 0.0393(10) 0.0570(11) 0.0118(8) 0.0165(9) 0.0175(9)
N2 0.0345(10) 0.0428(10) 0.0552(11) 0.0156(8) 0.0128(8) 0.0159(8)
N3 0.0399(11) 0.0485(10) 0.0434(10) 0.0167(9) 0.0154(8) 0.0178(8)
N4 0.0312(10) 0.0492(11) 0.0459(11) 0.0112(9) 0.0117(9) 0.0168(9)
N5 0.0405(12) 0.0593(12) 0.0432(11) 0.0121(10) 0.0124(9) 0.0186(9)
N6 0.0462(12) 0.0554(11) 0.0574(12) 0.0239(10) 0.0200(10) 0.0267(9)
O1 0.0395(9) 0.0636(10) 0.0750(11) 0.0172(8) 0.0192(8) 0.0349(9)
O2 0.0475(10) 0.0584(10) 0.0510(10) 0.0025(8) 0.0183(8) 0.0197(8)

loop_
_atom_type_symbol
_atom_type_description
_atom_type_scat_dispersion_real
_atom_type_scat_dispersion_imag
_atom_type_scat_source
C C 0.0033 0.0016 'International Tables Vol C Tables 4.2.6.8 and 6.1.1.4'
H H 0.0000 0.0000 'International Tables Vol C Tables 4.2.6.8 and 6.1.1.4'
N N 0.0061 0.0033 'International Tables Vol C Tables 4.2.6.8 and 6.1.1.4'
O O 0.0106 0.0060 'International Tables Vol C Tables 4.2.6.8 and 6.1.1.4'

loop_
_geom_angle_atom_site_label_1
_geom_angle_atom_site_label_2
_geom_angle_atom_site_label_3
_geom_angle
C2 C1 H1A 109.5
C2 C1 H1B 109.5
H1A C1 H1B 109.5
C2 C1 H1C 109.5
H1A C1 H1C 109.5
H1B C1 H1C 109.5
C3 C2 C1 113.1(2)
C3 C2 H2A 109.0
C1 C2 H2A 109.0
C3 C2 H2B 109.0
C1 C2 H2B 109.0
H2A C2 H2B 107.8
C4 C3 C2 115.24(19)
C4 C3 H3A 108.5
C2 C3 H3A 108.5
C4 C3 H3B 108.5
C2 C3 H3B 108.5
H3A C3 H3B 107.5
N2 C4 N1 112.09(19)
N2 C4 C3 126.25(19)
N1 C4 C3 121.65(19)
N1 C5 C6 132.18(19)
N1 C5 C10 105.01(18)
C6 C5 C10 122.79(19)
C7 C6 C5 115.18(19)
C7 C6 C11 122.6(2)
C5 C6 C11 122.2(2)
C6 C7 C8 123.4(2)
C6 C7 H7A 118.3
C8 C7 H7A 118.3
C9 C8 C7 119.63(19)
C9 C8 C12 116.51(19)
C7 C8 C12 123.85(19)
C8 C9 C10 118.61(19)
C8 C9 H9A 120.7
C10 C9 H9A 120.7
C9 C10 C5 120.31(19)
C9 C10 N2 129.93(19)
C5 C10 N2 109.74(18)
C6 C11 H11A 109.5
C6 C11 H11B 109.5
H11A C11 H11B 109.5
C6 C11 H11C 109.5
H11A C11 H11C 109.5
H11B C11 H11C 109.5
O1 C12 N6 120.5(2)
O1 C12 C8 120.5(2)
N6 C12 C8 119.02(19)
N6 C13 C14 113.7(2)
N6 C13 H13A 108.8
C14 C13 H13A 108.8
N6 C13 H13B 108.8
C14 C13 H13B 108.8
H13A C13 H13B 107.7
C13 C14 C15 110.8(2)
C13 C14 H14A 109.5
C15 C14 H14A 109.5
C13 C14 H14B 109.5
C15 C14 H14B 109.5
H14A C14 H14B 108.1
C16 C15 C20 117.6(2)
C16 C15 C14 120.9(2)
C20 C15 C14 121.5(3)
C15 C16 C17 121.7(3)
C15 C16 H16A 119.1
C17 C16 H16A 119.1
C18 C17 C16 120.1(3)
C18 C17 H17A 119.9
C16 C17 H17A 119.9
C19 C18 C17 118.7(3)
C19 C18 H18A 120.6
C17 C18 H18A 120.6
C18 C19 C20 121.4(3)
C18 C19 H19A 119.3
C20 C19 H19A 119.3
C19 C20 C15 120.4(3)
C19 C20 H20A 119.8
C15 C20 H20A 119.8
C22 C21 H21A 109.5
C22 C21 H21B 109.5
H21A C21 H21B 109.5
C22 C21 H21C 109.5
H21A C21 H21C 109.5
H21B C21 H21C 109.5
C21 C22 C23 113.4(4)
C21 C22 H22A 108.9
C23 C22 H22A 108.9
C21 C22 H22B 108.9
C23 C22 H22B 108.9
H22A C22 H22B 107.7
C24 C23 C22 117.0(2)
C24 C23 H23A 108.0
C22 C23 H23A 108.0
C24 C23 H23B 108.0
C22 C23 H23B 108.0
H23A C23 H23B 107.3
N3 C24 N4 112.61(19)
N3 C24 C23 124.40(19)
N4 C24 C23 122.9(2)
C26 C25 N3 109.70(18)
C26 C25 C30 120.55(18)
N3 C25 C30 129.74(18)
N4 C26 C27 131.64(18)
N4 C26 C25 105.57(17)
C27 C26 C25 122.78(19)
C26 C27 C28 117.46(18)
C26 C27 H27A 121.3
C28 C27 H27A 121.3
C27 C28 C29 119.67(19)
C27 C28 C32 117.12(18)
C29 C28 C32 123.21(19)
C30 C29 C28 123.3(2)
C30 C29 H29A 118.4
C28 C29 H29A 118.4
C29 C30 C25 116.26(18)
C29 C30 C31 122.2(2)
C25 C30 C31 121.58(19)
C30 C31 H31A 109.5
C30 C31 H31B 109.5
H31A C31 H31B 109.5
C30 C31 H31C 109.5
H31A C31 H31C 109.5
H31B C31 H31C 109.5
O2 C32 N5 120.66(19)
O2 C32 C28 120.42(19)
N5 C32 C28 118.92(18)
N5 C33 C34 112.4(2)
N5 C33 H33A 109.1
C34 C33 H33A 109.1
N5 C33 H33B 109.1
C34 C33 H33B 109.1
H33A C33 H33B 107.9
C33 C34 C35 114.4(2)
C33 C34 H34A 108.7
C35 C34 H34A 108.7
C33 C34 H34B 108.7
C35 C34 H34B 108.7
H34A C34 H34B 107.6
C36 C35 C40 117.3(3)
C36 C35 C34 121.0(3)
C40 C35 C34 121.7(3)
C35 C36 C37 121.8(4)
C35 C36 H36A 119.1
C37 C36 H36A 119.1
C38 C37 C36 119.2(4)
C38 C37 H37A 120.4
C36 C37 H37A 120.4
C39 C38 C37 120.2(4)
C39 C38 H38A 119.9
C37 C38 H38A 119.9
C38 C39 C40 120.4(4)
C38 C39 H39A 119.8
C40 C39 H39A 119.8
C35 C40 C39 121.1(4)
C35 C40 H40A 119.5
C39 C40 H40A 119.5
C4 N1 C5 107.75(17)
C4 N1 H1 122.7(16)
C5 N1 H1 126.8(16)
C4 N2 C10 105.38(17)
C24 N3 C25 104.92(16)
C24 N4 C26 107.21(17)
C24 N4 H4 127.3(15)
C26 N4 H4 125.2(15)
C32 N5 C33 122.83(19)
C32 N5 H5 118.8(17)
C33 N5 H5 117.7(17)
C12 N6 C13 120.33(19)
C12 N6 H6 121.9(17)
C13 N6 H6 116.7(17)

loop_
_geom_bond_atom_site_label_1
_geom_bond_atom_site_label_2
_geom_bond_distance
C1 C2 1.511(4)
C1 H1A 0.9600
C1 H1B 0.9600
C1 H1C 0.9600
C2 C3 1.498(3)
C2 H2A 0.9700
C2 H2B 0.9700
C3 C4 1.481(3)
C3 H3A 0.9700
C3 H3B 0.9700
C4 N2 1.315(3)
C4 N1 1.366(3)
C5 N1 1.380(3)
C5 C6 1.393(3)
C5 C10 1.395(3)
C6 C7 1.382(3)
C6 C11 1.500(3)
C7 C8 1.406(3)
C7 H7A 0.9300
C8 C9 1.380(3)
C8 C12 1.488(3)
C9 C10 1.385(3)
C9 H9A 0.9300
C10 N2 1.397(3)
C11 H11A 0.9600
C11 H11B 0.9600
C11 H11C 0.9600
C12 O1 1.235(2)
C12 N6 1.340(3)
C13 N6 1.449(3)
C13 C14 1.486(3)
C13 H13A 0.9700
C13 H13B 0.9700
C14 C15 1.503(3)
C14 H14A 0.9700
C14 H14B 0.9700
C15 C16 1.371(4)
C15 C20 1.377(4)
C16 C17 1.373(4)
C16 H16A 0.9300
C17 C18 1.364(4)
C17 H17A 0.9300
C18 C19 1.359(5)
C18 H18A 0.9300
C19 C20 1.375(4)
C19 H19A 0.9300
C20 H20A 0.9300
C21 C22 1.444(6)
C21 H21A 0.9600
C21 H21B 0.9600
C21 H21C 0.9600
C22 C23 1.494(4)
C22 H22A 0.9700
C22 H22B 0.9700
C23 C24 1.487(3)
C23 H23A 0.9700
C23 H23B 0.9700
C24 N3 1.326(3)
C24 N4 1.357(3)
C25 C26 1.392(3)
C25 N3 1.394(3)
C25 C30 1.399(3)
C26 N4 1.381(3)
C26 C27 1.382(3)
C27 C28 1.383(3)
C27 H27A 0.9300
C28 C29 1.408(3)
C28 C32 1.490(3)
C29 C30 1.381(3)
C29 H29A 0.9300
C30 C31 1.500(3)
C31 H31A 0.9600
C31 H31B 0.9600
C31 H31C 0.9600
C32 O2 1.240(2)
C32 N5 1.333(3)
C33 N5 1.451(3)
C33 C34 1.499(4)
C33 H33A 0.9700
C33 H33B 0.9700
C34 C35 1.505(4)
C34 H34A 0.9700
C34 H34B 0.9700
C35 C36 1.355(4)
C35 C40 1.363(4)
C36 C37 1.386(5)
C36 H36A 0.9300
C37 C38 1.352(6)
C37 H37A 0.9300
C38 C39 1.329(6)
C38 H38A 0.9300
C39 C40 1.385(5)
C39 H39A 0.9300
C40 H40A 0.9300
N1 H1 0.883(10)
N4 H4 0.892(10)
N5 H5 0.879(10)
N6 H6 0.875(10)

loop_
_geom_hbond_atom_site_label_D
_geom_hbond_atom_site_label_H
_geom_hbond_atom_site_label_A
_geom_hbond_site_symmetry_A
_geom_hbond_distance_DH
_geom_hbond_distance_HA
_geom_hbond_distance_DA
_geom_hbond_angle_DHA
_geom_hbond_publ_flag
N1 H1 O2 1_665 0.884 1.91 2.744(2) 156.70 y
N4 H4 N2 2_565 0.892 2.01 2.882(3) 164.50 y
N5 H5 O1 1_555 0.879 2.06 2.849(4) 148.37 y
N6 H6 N3 2_665 0.875 2.25 3.109(2) 168.50 y

loop_
_geom_torsion_atom_site_label_1
_geom_torsion_atom_site_label_2
_geom_torsion_atom_site_label_3
_geom_torsion_atom_site_label_4
_geom_torsion
C1 C2 C3 C4 -179.9(2)
C2 C3 C4 N2 7.6(3)
C2 C3 C4 N1 -173.1(2)
N1 C5 C6 C7 178.2(2)
C10 C5 C6 C7 -3.5(3)
N1 C5 C6 C11 -3.2(4)
C10 C5 C6 C11 175.1(2)
C5 C6 C7 C8 1.3(3)
C11 C6 C7 C8 -177.3(2)
C6 C7 C8 C9 1.1(3)
C6 C7 C8 C12 -177.6(2)
C7 C8 C9 C10 -1.4(3)
C12 C8 C9 C10 177.36(18)
C8 C9 C10 C5 -0.7(3)
C8 C9 C10 N2 -178.6(2)
N1 C5 C10 C9 -177.99(18)
C6 C5 C10 C9 3.3(3)
N1 C5 C10 N2 0.3(2)
C6 C5 C10 N2 -178.35(19)
C9 C8 C12 O1 -1.1(3)
C7 C8 C12 O1 177.6(2)
C9 C8 C12 N6 -178.74(19)
C7 C8 C12 N6 0.0(3)
N6 C13 C14 C15 177.0(2)
C13 C14 C15 C16 82.9(3)
C13 C14 C15 C20 -93.9(3)
C20 C15 C16 C17 0.8(4)
C14 C15 C16 C17 -176.1(3)
C15 C16 C17 C18 0.1(5)
C16 C17 C18 C19 -1.7(5)
C17 C18 C19 C20 2.3(6)
C18 C19 C20 C15 -1.4(6)
C16 C15 C20 C19 -0.1(5)
C14 C15 C20 C19 176.8(3)
C21 C22 C23 C24 -67.5(4)
C22 C23 C24 N3 142.9(3)
C22 C23 C24 N4 -40.1(3)
N3 C25 C26 N4 -0.1(2)
C30 C25 C26 N4 179.95(18)
N3 C25 C26 C27 -179.21(18)
C30 C25 C26 C27 0.8(3)
N4 C26 C27 C28 -179.6(2)
C25 C26 C27 C28 -0.7(3)
C26 C27 C28 C29 -0.1(3)
C26 C27 C28 C32 179.64(17)
C27 C28 C29 C30 0.8(3)
C32 C28 C29 C30 -178.92(19)
C28 C29 C30 C25 -0.7(3)
C28 C29 C30 C31 178.8(2)
C26 C25 C30 C29 -0.1(3)
N3 C25 C30 C29 179.91(19)
C26 C25 C30 C31 -179.6(2)
N3 C25 C30 C31 0.4(3)
C27 C28 C32 O2 -1.8(3)
C29 C28 C32 O2 177.9(2)
C27 C28 C32 N5 178.43(19)
C29 C28 C32 N5 -1.9(3)
N5 C33 C34 C35 -173.9(2)
C33 C34 C35 C36 68.7(4)
C33 C34 C35 C40 -112.2(3)
C40 C35 C36 C37 -1.1(5)
C34 C35 C36 C37 178.1(3)
C35 C36 C37 C38 -0.4(6)
C36 C37 C38 C39 1.4(7)
C37 C38 C39 C40 -0.7(7)
C36 C35 C40 C39 1.7(5)
C34 C35 C40 C39 -177.5(3)
C38 C39 C40 C35 -0.9(6)
N2 C4 N1 C5 -1.6(2)
C3 C4 N1 C5 179.02(19)
C6 C5 N1 C4 179.2(2)
C10 C5 N1 C4 0.7(2)
N1 C4 N2 C10 1.8(2)
C3 C4 N2 C10 -178.9(2)
C9 C10 N2 C4 176.8(2)
C5 C10 N2 C4 -1.3(2)
N4 C24 N3 C25 -0.2(2)
C23 C24 N3 C25 177.0(2)
C26 C25 N3 C24 0.2(2)
C30 C25 N3 C24 -179.8(2)
N3 C24 N4 C26 0.2(2)
C23 C24 N4 C26 -177.1(2)
C27 C26 N4 C24 179.0(2)
C25 C26 N4 C24 -0.1(2)
O2 C32 N5 C33 4.5(3)
C28 C32 N5 C33 -175.66(19)
C34 C33 N5 C32 95.4(3)
O1 C12 N6 C13 -2.0(3)
C8 C12 N6 C13 175.6(2)
C14 C13 N6 C12 -156.5(2)

loop_
_cod_related_entry_id
_cod_related_entry_database
_cod_related_entry_code
1 ChemSpider 30658191
